data_4020610
loop_
_publ_author_name
'S. Anitha Nagamani'
'Yasuo Norikane'
'Nobuyuki Tamaoki'

_publ_section_title
;
 Photoinduced Hinge-Like Molecular Motion:
 Studies on Xanthene-Based Cyclic Azobenzene Dimers
;
_journal_name_full 'Journal of Organic Chemistry'
_journal_page_first 9304
_journal_page_last 9313
_journal_paper_doi 10.1021/jo0513616
_journal_volume 70
_journal_year 2005
_chemical_formula_sum 'C30 H24 N4 O2'
_chemical_formula_weight 472.53
_chemical_melting_point_gt 573.15
_space_group_IT_number 62
_symmetry_cell_setting orthorhombic
_symmetry_space_group_name_Hall '-P 2ac 2n'
_symmetry_space_group_name_H-M 'P n m a'
_cell_angle_alpha 90.00
_cell_angle_beta 90.00
_cell_angle_gamma 90.00
_cell_formula_units_Z 4
_cell_length_a 10.5574(9)
_cell_length_b 14.4038(9)
_cell_length_c 15.8173(9)
_cell_measurement_temperature 223(2)
_cell_volume 2405.3(3)
_diffrn_ambient_temperature 223(2)
_exptl_crystal_density_diffrn 1.305
_cod_depositor_comments
;
The following automatic conversions were performed:
'_symmetry_cell_setting' value 'Orthorhombic' changed to 'orthorhombic'
according to '/home/saulius/struct/CIF-dictionaries/cif_core.dic'
dictionary named 'cif_core.dic' version 2.4.1 from 2010-06-29.

Automatic conversion script
Id: cif_fix_enum 1527 2010-12-29 10:47:43Z saulius 

The following automatic conversions were performed:

'_chemical_melting_point' tag was changed to
'_chemical_melting_point_gt' since the value was specified 'more
than' ('>') a certain temperature. The value '> 300deg' was changed
to '573.15' - it was converted from degrees Celsius(C) to Kelvins(K).

Automatic conversion script
Id: cif_fix_values 1646 2011-03-28 12:23:43Z adriana 
;
_cod_database_code 4020610

loop_
_symmetry_equiv_pos_as_xyz
'x, y, z'
'-x+1/2, -y, z+1/2'
'-x, y+1/2, -z'
'x+1/2, -y+1/2, -z+1/2'
'-x, -y, -z'
'x-1/2, y, -z-1/2'
'x, -y-1/2, z'
'-x-1/2, y-1/2, z-1/2'

loop_
_atom_site_label
_atom_site_type_symbol
_atom_site_fract_x
_atom_site_fract_y
_atom_site_fract_z
_atom_site_U_iso_or_equiv
_atom_site_adp_type
_atom_site_occupancy
_atom_site_symmetry_multiplicity
_atom_site_calc_flag
_atom_site_refinement_flags
_atom_site_disorder_assembly
_atom_site_disorder_group
O1 O 0.21706(11) 0.2500 0.60119(8) 0.0425(3) Uani 1 2 d S . .
O2 O 0.19511(10) 0.2500 0.41758(7) 0.0356(3) Uani 1 2 d S . .
N1 N 0.08763(9) 0.10406(6) 0.54335(6) 0.0394(2) Uani 1 1 d . . .
N2 N 0.05175(9) 0.10112(6) 0.46851(6) 0.0374(2) Uani 1 1 d . . .
C1 C 0.22034(11) 0.09346(8) 0.56283(7) 0.0391(3) Uani 1 1 d . . .
C2 C 0.28556(11) 0.16910(8) 0.59504(7) 0.0391(3) Uani 1 1 d . . .
C3 C 0.41253(12) 0.16407(9) 0.61834(8) 0.0464(3) Uani 1 1 d . . .
C4 C 0.46966(14) 0.07743(11) 0.61193(9) 0.0550(4) Uani 1 1 d . . .
H4 H 0.5552 0.0711 0.6274 0.066 Uiso 1 1 calc R . .
C5 C 0.40463(15) 0.00073(10) 0.58362(8) 0.0565(4) Uani 1 1 d . . .
H5 H 0.4456 -0.0572 0.5815 0.068 Uiso 1 1 calc R . .
C6 C 0.27961(14) 0.00783(9) 0.55817(8) 0.0478(3) Uani 1 1 d . . .
H6 H 0.2357 -0.0445 0.5381 0.057 Uiso 1 1 calc R . .
C7 C 0.47857(19) 0.2500 0.65267(15) 0.0595(5) Uani 1 2 d S . .
C8 C 0.14392(10) 0.09202(7) 0.40077(7) 0.0323(2) Uani 1 1 d . . .
C9 C 0.21165(9) 0.16873(7) 0.37258(7) 0.0301(2) Uani 1 1 d . . .
C10 C 0.28991(9) 0.16414(7) 0.30195(7) 0.0308(2) Uani 1 1 d . . .
C11 C 0.29844(11) 0.07933(8) 0.26040(7) 0.0376(3) Uani 1 1 d . . .
H11 H 0.3522 0.0737 0.2133 0.045 Uiso 1 1 calc R . .
C12 C 0.22954(12) 0.00316(8) 0.28694(7) 0.0409(3) Uani 1 1 d . . .
H12 H 0.2362 -0.0532 0.2573 0.049 Uiso 1 1 calc R . .
C13 C 0.15090(11) 0.00905(8) 0.35653(7) 0.0382(3) Uani 1 1 d . . .
H13 H 0.1027 -0.0425 0.3737 0.046 Uiso 1 1 calc R . .
C14 C 0.36402(14) 0.2500 0.27509(10) 0.0364(3) Uani 1 2 d S . .
C15 C 0.6187(3) 0.2500 0.6260(3) 0.1204(15) Uani 1 2 d SD . .
H15A H 0.630(4) 0.2500 0.5636(7) 0.156 Uiso 1 2 d SD . .
H15B H 0.6669(19) 0.1962(3) 0.6451(13) 0.156 Uiso 1 1 d D . .
C16 C 0.4658(4) 0.2500 0.7502(2) 0.0975(11) Uani 1 2 d S . .
H16B H 0.505(3) 0.1958(15) 0.7695(17) 0.127 Uiso 1 1 d . . .
H16A H 0.364(4) 0.2500 0.766(2) 0.127 Uiso 1 2 d S . .
C17 C 0.49229(17) 0.2500 0.32126(17) 0.0558(5) Uani 1 2 d S . .
H17A H 0.478(2) 0.2500 0.3861(16) 0.067 Uiso 1 2 d S . .
H17B H 0.5387(16) 0.1931(11) 0.3075(10) 0.067 Uiso 1 1 d . . .
C18 C 0.3853(2) 0.2500 0.17904(13) 0.0562(5) Uani 1 2 d S . .
H18A H 0.298(2) 0.2500 0.1474(16) 0.067 Uiso 1 2 d S . .
H18B H 0.4335(16) 0.1973(11) 0.1608(11) 0.067 Uiso 1 1 d . . .

loop_
_atom_site_aniso_label
_atom_site_aniso_U_11
_atom_site_aniso_U_22
_atom_site_aniso_U_33
_atom_site_aniso_U_23
_atom_site_aniso_U_13
_atom_site_aniso_U_12
O1 0.0344(6) 0.0379(6) 0.0550(7) 0.000 0.0061(5) 0.000
O2 0.0405(6) 0.0276(5) 0.0388(6) 0.000 0.0127(5) 0.000
N1 0.0404(5) 0.0337(5) 0.0443(5) 0.0044(4) 0.0103(4) -0.0049(4)
N2 0.0342(5) 0.0317(5) 0.0463(6) 0.0024(4) 0.0073(4) -0.0059(4)
C1 0.0437(6) 0.0415(6) 0.0320(5) 0.0059(4) 0.0072(4) 0.0023(5)
C2 0.0387(6) 0.0427(6) 0.0360(6) 0.0040(4) 0.0059(4) 0.0044(5)
C3 0.0404(6) 0.0576(8) 0.0411(6) 0.0047(5) 0.0006(5) 0.0057(6)
C4 0.0490(7) 0.0689(9) 0.0472(7) 0.0078(6) -0.0012(6) 0.0182(7)
C5 0.0696(9) 0.0550(8) 0.0448(7) 0.0075(6) 0.0044(6) 0.0249(7)
C6 0.0643(8) 0.0424(6) 0.0368(6) 0.0047(5) 0.0054(5) 0.0086(6)
C7 0.0414(10) 0.0670(13) 0.0701(13) 0.000 -0.0132(9) 0.000
C8 0.0279(5) 0.0331(5) 0.0359(5) 0.0026(4) -0.0007(4) -0.0006(4)
C9 0.0265(5) 0.0288(5) 0.0350(5) -0.0009(4) 0.0004(4) 0.0014(4)
C10 0.0260(5) 0.0325(5) 0.0340(5) 0.0002(4) 0.0003(4) 0.0022(4)
C11 0.0375(6) 0.0397(6) 0.0355(5) -0.0041(4) 0.0023(4) 0.0029(4)
C12 0.0487(7) 0.0338(5) 0.0402(6) -0.0065(4) -0.0042(5) 0.0001(5)
C13 0.0398(6) 0.0320(5) 0.0428(6) 0.0007(4) -0.0037(5) -0.0057(4)
C14 0.0300(7) 0.0351(7) 0.0441(8) 0.000 0.0097(6) 0.000
C15 0.0356(12) 0.091(2) 0.234(5) 0.000 -0.007(2) 0.000
C16 0.140(3) 0.0814(18) 0.0710(17) 0.000 -0.059(2) 0.000
C17 0.0268(8) 0.0461(10) 0.0945(17) 0.000 0.0001(9) 0.000
C18 0.0692(13) 0.0459(10) 0.0536(11) 0.000 0.0333(10) 0.000

loop_
_geom_bond_atom_site_label_1
_geom_bond_atom_site_label_2
_geom_bond_distance
_geom_bond_site_symmetry_2
_geom_bond_publ_flag
O1 C2 1.3749(13) 7_565 ?
O1 C2 1.3749(13) . ?
O2 C9 1.3811(11) . ?
O2 C9 1.3811(11) 7_565 ?
N1 N2 1.2437(14) . ?
N1 C1 1.4427(16) . ?
N2 C8 1.4532(13) . ?
C1 C2 1.3858(16) . ?
C1 C6 1.3850(16) . ?
C2 C3 1.3921(17) . ?
C3 C4 1.3898(19) . ?
C3 C7 1.5209(18) . ?
C4 C5 1.376(2) . ?
C4 H4 0.9400 . ?
C5 C6 1.384(2) . ?
C5 H5 0.9400 . ?
C6 H6 0.9400 . ?
C7 C3 1.5209(18) 7_565 ?
C7 C15 1.538(4) . ?
C7 C16 1.549(4) . ?
C8 C13 1.3869(15) . ?
C8 C9 1.3896(14) . ?
C9 C10 1.3910(14) . ?
C10 C11 1.3902(14) . ?
C10 C14 1.5238(13) . ?
C11 C12 1.3817(16) . ?
C11 H11 0.9400 . ?
C12 C13 1.3814(17) . ?
C12 H12 0.9400 . ?
C13 H13 0.9400 . ?
C14 C10 1.5238(13) 7_565 ?
C14 C18 1.536(3) . ?
C14 C17 1.539(3) . ?
C15 H15A 0.994(10) . ?
C15 H15B 0.975(8) . ?
C16 H16B 0.94(2) . ?
C16 H16A 1.10(4) . ?
C17 H17A 1.04(3) . ?
C17 H17B 0.979(16) . ?
C18 H18A 1.05(3) . ?
C18 H18B 0.958(16) . ?
